data_4518069
loop_
_publ_author_name
'Cole, Bren E.'
'Cheisson, Thibault'
'Nelson, Joshua J. M.'
'Higgins, Robert F.'
'Gau, Michael R.'
'Carroll, Patrick J.'
'Schelter, Eric J.'

_publ_section_title
;
 Understanding Molecular Factors That Determine Performance in the Rare
 Earth (TriNOx) Separations System
;
_journal_name_full 'ACS Sustainable Chemistry &amp; Engineering'
_journal_paper_doi 10.1021/acssuschemeng.0c03974
_journal_year 2020
_chemical_formula_moiety 'C44 H66 N4 Nd O3'
_chemical_formula_sum 'C44 H66 N4 Nd O3'
_chemical_formula_weight 843.24
_space_group_crystal_system orthorhombic
_space_group_IT_number 62
_space_group_name_Hall '-P 2ac 2n'
_space_group_name_H-M_alt 'P n m a'
_atom_sites_solution_hydrogens geom
_atom_sites_solution_primary dual
_audit_creation_date 2018-05-11
_audit_creation_method
;
Olex2 1.2
(compiled 2018.04.26 svn.r3504 for OlexSys, GUI svn.r5492)
;
_cell_angle_alpha 90
_cell_angle_beta 90
_cell_angle_gamma 90
_cell_formula_units_Z 4
_cell_length_a 37.0064(18)
_cell_length_b 16.7595(8)
_cell_length_c 7.0881(3)
_cell_measurement_reflns_used 9984
_cell_measurement_temperature 100
_cell_measurement_theta_max 27.524
_cell_measurement_theta_min 3.078
_cell_volume 4396.1(4)
_computing_cell_refinement 'SAINT V8.38A (2016)'
_computing_data_collection 'Bruker APEX3 v2016.1-0'
_computing_data_reduction 'SAINT V8.38A (2016)'
_computing_publication_material 'Olex2 (Dolomanov et al., 2009)'
_computing_structure_refinement 'ShelXL (Sheldrick, 2015)'
_computing_structure_solution 'ShelXT (Sheldrick, 2015)'
_diffrn_ambient_temperature 100
_diffrn_measured_fraction_theta_full 0.999
_diffrn_measured_fraction_theta_max 0.998
_diffrn_measurement_device 'CMOS area detector'
_diffrn_radiation_monochromator graphite
_diffrn_radiation_type MoK\a
_diffrn_radiation_wavelength 0.71073
_diffrn_reflns_av_R_equivalents 0.0527
_diffrn_reflns_av_unetI/netI 0.0243
_diffrn_reflns_Laue_measured_fraction_full 0.999
_diffrn_reflns_Laue_measured_fraction_max 0.998
_diffrn_reflns_limit_h_max 48
_diffrn_reflns_limit_h_min -48
_diffrn_reflns_limit_k_max 21
_diffrn_reflns_limit_k_min -21
_diffrn_reflns_limit_l_max 9
_diffrn_reflns_limit_l_min -9
_diffrn_reflns_number 99163
_diffrn_reflns_point_group_measured_fraction_full 0.999
_diffrn_reflns_point_group_measured_fraction_max 0.998
_diffrn_reflns_theta_full 25.242
_diffrn_reflns_theta_max 27.571
_diffrn_reflns_theta_min 2.926
_diffrn_source 'sealed tube'
_exptl_absorpt_coefficient_mu 1.221
_exptl_absorpt_correction_T_max 0.7456
_exptl_absorpt_correction_T_min 0.6860
_exptl_absorpt_correction_type multi-scan
_exptl_crystal_colour 'light blue'
_exptl_crystal_density_diffrn 1.274
_exptl_crystal_description block
_exptl_crystal_F_000 1768
_exptl_crystal_size_max 0.13
_exptl_crystal_size_mid 0.13
_exptl_crystal_size_min 0.05
_refine_diff_density_max 1.604
_refine_diff_density_min -2.544
_refine_diff_density_rms 0.141
_refine_ls_extinction_method none
_refine_ls_goodness_of_fit_ref 1.199
_refine_ls_hydrogen_treatment constr
_refine_ls_matrix_type full
_refine_ls_number_parameters 407
_refine_ls_number_reflns 5253
_refine_ls_number_restraints 123
_refine_ls_restrained_S_all 1.203
_refine_ls_R_factor_all 0.0767
_refine_ls_R_factor_gt 0.0689
_refine_ls_shift/su_max 0.001
_refine_ls_shift/su_mean 0.000
_refine_ls_structure_factor_coef Fsqd
_refine_ls_weighting_details 'w=1/[\s^2^(Fo^2^)+(0.0529P)^2^+31.2109P] where P=(Fo^2^+2Fc^2^)/3'
_refine_ls_weighting_scheme calc
_refine_ls_wR_factor_gt 0.1562
_refine_ls_wR_factor_ref 0.1597
_reflns_number_gt 4735
_reflns_number_total 5253
_reflns_threshold_expression 'I > 2\s(I)'
_cod_data_source_file sc0c03974_si_002.cif
_cod_data_source_block 40263
_cod_database_code 4518069
_shelx_shelxl_version_number 2017/1

loop_
_space_group_symop_operation_xyz
'x, y, z'
'x+1/2, -y+1/2, -z+1/2'
'-x, y+1/2, -z'
'-x+1/2, -y, z+1/2'
'-x, -y, -z'
'-x-1/2, y-1/2, z-1/2'
'x, -y-1/2, z'
'x-1/2, y, -z-1/2'

loop_
_atom_site_label
_atom_site_type_symbol
_atom_site_fract_x
_atom_site_fract_y
_atom_site_fract_z
_atom_site_U_iso_or_equiv
_atom_site_adp_type
_atom_site_occupancy
_atom_site_site_symmetry_order
_atom_site_calc_flag
_atom_site_refinement_flags_posn
_atom_site_refinement_flags_adp
_atom_site_refinement_flags_occupancy
_atom_site_disorder_assembly
_atom_site_disorder_group
Nd1 Nd 0.35556(2) 0.750000 0.85608(6) 0.02286(14) Uani 1 2 d S T P . .
O1 O 0.4047(2) 0.6830(6) 0.9729(11) 0.035(2) Uani 0.5 1 d . . . . .
O2 O 0.3072(2) 0.6828(4) 0.9774(9) 0.0234(15) Uani 0.5 1 d . . . . .
O3 O 0.3572(2) 0.8710(5) 0.9785(10) 0.0306(17) Uani 0.5 1 d . . . . .
N1 N 0.4189(2) 0.7069(6) 0.7919(12) 0.0240(18) Uani 0.5 1 d . . . . .
N2 N 0.3086(2) 0.6437(5) 0.7949(13) 0.0220(17) Uani 0.5 1 d . . . . .
N3 N 0.3400(2) 0.8887(6) 0.8008(13) 0.0263(19) Uani 0.5 1 d . . . . .
N4 N 0.35445(17) 0.750000 0.4917(8) 0.0224(12) Uani 1 2 d S TU P . .
C1 C 0.3918(3) 0.7265(6) 0.4101(13) 0.024(3) Uani 0.5 1 d . . . . .
H1a H 0.389936 0.723652 0.270927 0.028 Uiso 0.5 1 calc R . . . .
H1b H 0.409449 0.768812 0.441548 0.028 Uiso 0.5 1 calc R . . . .
C2 C 0.4057(2) 0.6473(5) 0.4838(11) 0.030(2) Uani 0.5 1 d . . . . .
C3 C 0.4041(3) 0.5812(7) 0.3657(12) 0.043(5) Uani 0.5 1 d G . . . .
H3 H 0.395568 0.586877 0.239927 0.051 Uiso 0.5 1 calc R . . . .
C4 C 0.4149(4) 0.5068(6) 0.4315(19) 0.049(7) Uani 0.5 1 d G . . . .
H4 H 0.413768 0.461658 0.350810 0.059 Uiso 0.5 1 calc R . . . .
C5 C 0.4274(4) 0.4986(4) 0.615(2) 0.065(8) Uani 0.5 1 d G . . . .
C6 C 0.4290(2) 0.5647(5) 0.7336(13) 0.042(3) Uani 0.5 1 d G . . . .
H6 H 0.437516 0.559028 0.859319 0.050 Uiso 0.5 1 calc R . . . .
C7 C 0.4182(2) 0.6391(4) 0.6677(11) 0.030(2) Uani 0.5 1 d G . . . .
C8 C 0.44071(19) 0.4187(4) 0.6981(11) 0.084(3) Uani 1 1 d D U . . .
C9 C 0.4725(3) 0.3811(10) 0.590(2) 0.104(5) Uani 0.5 1 d D U . . .
H9a H 0.482816 0.337575 0.664328 0.155 Uiso 0.5 1 calc R . . . .
H9b H 0.463799 0.360184 0.468726 0.155 Uiso 0.5 1 calc R . . . .
H9c H 0.491013 0.421749 0.566696 0.155 Uiso 0.5 1 calc R . . . .
C10 C 0.4086(3) 0.3602(9) 0.701(3) 0.115(6) Uani 0.5 1 d D U . . .
H10a H 0.416950 0.307795 0.744576 0.173 Uiso 0.5 1 calc R . . . .
H10b H 0.389961 0.380237 0.786776 0.173 Uiso 0.5 1 calc R . . . .
H10c H 0.398607 0.355221 0.573611 0.173 Uiso 0.5 1 calc R . . . .
C11 C 0.4525(5) 0.4371(13) 0.9019(14) 0.132(7) Uani 0.5 1 d D U . . .
H11a H 0.467266 0.393012 0.949939 0.197 Uiso 0.5 1 calc R . . . .
H11b H 0.466686 0.486473 0.903767 0.197 Uiso 0.5 1 calc R . . . .
H11c H 0.431064 0.443493 0.981618 0.197 Uiso 0.5 1 calc R . . . .
C12 C 0.4553(2) 0.750000 0.8219(11) 0.034(2) Uani 1 2 d S T P . .
C13 C 0.4693(3) 0.7778(9) 0.6370(18) 0.045(4) Uani 0.5 1 d . . . . .
H13a H 0.454323 0.821815 0.590722 0.067 Uiso 0.5 1 calc GR . . . .
H13b H 0.468647 0.733695 0.546332 0.067 Uiso 0.5 1 calc GR . . . .
H13c H 0.494296 0.796231 0.652063 0.067 Uiso 0.5 1 calc GR . . . .
C14 C 0.4826(3) 0.6874(11) 0.905(2) 0.055(4) Uani 0.5 1 d . . . . .
H14a H 0.486207 0.644307 0.813081 0.083 Uiso 0.5 1 calc R . . . .
H14b H 0.505745 0.713569 0.930345 0.083 Uiso 0.5 1 calc R . . . .
H14c H 0.472839 0.665242 1.022016 0.083 Uiso 0.5 1 calc R . . . .
C15 C 0.4494(3) 0.8149(10) 0.9559(19) 0.046(4) Uani 0.5 1 d . . . . .
H15a H 0.429450 0.848497 0.912007 0.069 Uiso 0.5 1 calc GR . . . .
H15b H 0.471445 0.847093 0.965783 0.069 Uiso 0.5 1 calc GR . . . .
H15c H 0.443445 0.792631 1.079901 0.069 Uiso 0.5 1 calc GR . . . .
C16 C 0.3269(3) 0.6927(8) 0.4097(16) 0.027(2) Uani 0.5 1 d . . . . .
H16a H 0.335140 0.637314 0.432333 0.032 Uiso 0.5 1 calc R . . . .
H16b H 0.325577 0.700872 0.271559 0.032 Uiso 0.5 1 calc R . . . .
C17 C 0.28938(12) 0.7031(6) 0.4936(8) 0.029(2) Uani 0.5 1 d . . . . .
C18 C 0.26326(16) 0.7397(8) 0.3824(7) 0.045(4) Uani 0.5 1 d G . . . .
H18 H 0.268951 0.756832 0.258094 0.054 Uiso 0.5 1 calc R . . . .
C19 C 0.22887(14) 0.7510(7) 0.4545(9) 0.040(2) Uani 1 2 d G . . . .
H19 H 0.210646 0.773392 0.376371 0.049 Uiso 0.5 1 calc R . . . .
C20 C 0.22062(12) 0.7303(5) 0.6379(8) 0.033(3) Uani 0.5 1 d G . . . .
C21 C 0.24674(16) 0.6937(4) 0.7492(7) 0.022(2) Uani 0.5 1 d G . . . .
H21 H 0.241090 0.677972 0.874513 0.026 Uiso 0.5 1 calc R . . . .
C22 C 0.28112(15) 0.6801(4) 0.6770(9) 0.022(2) Uani 0.5 1 d G . . . .
C23 C 0.1827(2) 0.750000 0.7285(14) 0.038(2) Uani 1 2 d S T P . .
C24 C 0.1543(3) 0.750000 0.579(3) 0.120(8) Uani 1 2 d S T P . .
H24a H 0.130874 0.737064 0.634917 0.180 Uiso 0.5 1 calc GR . . A -1
H24b H 0.160359 0.710057 0.482598 0.180 Uiso 0.5 1 calc GR . . A -1
H24c H 0.153146 0.802879 0.519861 0.180 Uiso 0.5 1 calc GR . . A -1
C25 C 0.1775(5) 0.8221(11) 0.842(3) 0.074(6) Uani 0.5 1 d . . . . .
H25a H 0.187116 0.813460 0.968754 0.111 Uiso 0.5 1 calc GR . . . .
H25b H 0.151607 0.834233 0.849615 0.111 Uiso 0.5 1 calc GR . . . .
H25c H 0.190145 0.866889 0.782298 0.111 Uiso 0.5 1 calc GR . . . .
C26 C 0.30730(17) 0.5577(4) 0.8296(9) 0.0364(14) Uani 1 1 d . . . . .
C27 C 0.3132(4) 0.5136(9) 0.633(2) 0.045(3) Uani 0.5 1 d . . . . .
H27a H 0.338118 0.521789 0.590892 0.068 Uiso 0.5 1 calc GR . . . .
H27b H 0.296456 0.535395 0.539625 0.068 Uiso 0.5 1 calc GR . . . .
H27c H 0.308665 0.456340 0.649044 0.068 Uiso 0.5 1 calc GR . . . .
C28 C 0.2709(4) 0.5287(8) 0.902(2) 0.042(3) Uani 0.5 1 d . . . . .
H28a H 0.252483 0.536972 0.804777 0.064 Uiso 0.5 1 calc GR . . . .
H28b H 0.264354 0.558726 1.015699 0.064 Uiso 0.5 1 calc GR . . . .
H28c H 0.272470 0.471778 0.932545 0.064 Uiso 0.5 1 calc GR . . . .
C29 C 0.3367(4) 0.5317(8) 0.957(2) 0.042(3) Uani 0.5 1 d . . . . .
H29a H 0.336849 0.565238 1.070014 0.062 Uiso 0.5 1 calc R . . . .
H29b H 0.332893 0.475908 0.992963 0.062 Uiso 0.5 1 calc R . . . .
H29c H 0.359979 0.536743 0.891541 0.062 Uiso 0.5 1 calc R . . . .
C30 C 0.3447(4) 0.8303(7) 0.4160(16) 0.027(2) Uani 0.5 1 d . . . . .
H30a H 0.319384 0.842738 0.450927 0.032 Uiso 0.5 1 calc R . . . .
H30b H 0.346193 0.829235 0.276536 0.032 Uiso 0.5 1 calc R . . . .
C31 C 0.3699(3) 0.8964(5) 0.4930(10) 0.031(2) Uani 0.5 1 d . . . . .
C32 C 0.3964(4) 0.9272(7) 0.3746(10) 0.046(5) Uani 0.5 1 d G . . . .
H32 H 0.398157 0.909048 0.247992 0.055 Uiso 0.5 1 calc R . . . .
C33 C 0.4203(4) 0.9847(8) 0.4414(16) 0.049(7) Uani 0.5 1 d G . . . .
H33 H 0.438378 1.005702 0.360516 0.058 Uiso 0.5 1 calc R . . . .
C34 C 0.4177(3) 1.0113(6) 0.6267(16) 0.041(4) Uani 0.5 1 d G . . . .
C35 C 0.3912(3) 0.9805(5) 0.7450(11) 0.036(3) Uani 0.5 1 d G . . . .
H35 H 0.389381 0.998680 0.871636 0.043 Uiso 0.5 1 calc R . . . .
C36 C 0.3673(2) 0.9231(5) 0.6782(10) 0.029(2) Uani 0.5 1 d G . . . .
C37 C 0.4352(5) 0.3515(8) 0.5525(18) 0.098(5) Uani 0.5 1 d D U . . .
H37a H 0.449352 0.304689 0.590074 0.148 Uiso 0.5 1 calc R . . . .
H37b H 0.409575 0.337328 0.546592 0.148 Uiso 0.5 1 calc R . . . .
H37c H 0.443309 0.369865 0.428112 0.148 Uiso 0.5 1 calc R . . . .
C38 C 0.4808(3) 0.4432(11) 0.702(2) 0.115(6) Uani 0.5 1 d D U . . .
H38a H 0.495435 0.398356 0.747250 0.173 Uiso 0.5 1 calc R . . . .
H38b H 0.488592 0.457685 0.573985 0.173 Uiso 0.5 1 calc R . . . .
H38c H 0.483992 0.488975 0.785940 0.173 Uiso 0.5 1 calc R . . . .
C39 C 0.4294(4) 0.3888(10) 0.8948(14) 0.111(5) Uani 0.5 1 d D U . . .
H39a H 0.445037 0.344366 0.932365 0.167 Uiso 0.5 1 calc R . . . .
H39b H 0.431764 0.432331 0.986348 0.167 Uiso 0.5 1 calc R . . . .
H39c H 0.404238 0.370729 0.890912 0.167 Uiso 0.5 1 calc R . . . .
C40 C 0.2886(6) 0.5458(13) 0.653(3) 0.081(7) Uani 0.5 1 d . . . . .
H40a H 0.304989 0.521311 0.561675 0.122 Uiso 0.5 1 calc GR . . . .
H40b H 0.280200 0.597386 0.604916 0.122 Uiso 0.5 1 calc GR . . . .
H40c H 0.267747 0.510686 0.673646 0.122 Uiso 0.5 1 calc GR . . . .
C41 C 0.2825(3) 0.6088(8) 0.965(2) 0.051(4) Uani 0.5 1 d . . . . .
H41a H 0.280429 0.663245 0.916135 0.076 Uiso 0.5 1 calc GR . . . .
H41b H 0.293254 0.610243 1.091597 0.076 Uiso 0.5 1 calc GR . . . .
H41c H 0.258437 0.584529 0.972279 0.076 Uiso 0.5 1 calc GR . . . .
C42 C 0.3167(5) 0.4834(10) 0.935(3) 0.069(5) Uani 0.5 1 d . . . . .
H42a H 0.294541 0.457871 0.980046 0.104 Uiso 0.5 1 calc GR . . . .
H42b H 0.332168 0.496883 1.042307 0.104 Uiso 0.5 1 calc GR . . . .
H42c H 0.329612 0.446773 0.850579 0.104 Uiso 0.5 1 calc GR . . . .

loop_
_atom_site_aniso_label
_atom_site_aniso_U_11
_atom_site_aniso_U_22
_atom_site_aniso_U_33
_atom_site_aniso_U_23
_atom_site_aniso_U_13
_atom_site_aniso_U_12
Nd1 0.01658(19) 0.0348(2) 0.0172(2) 0.000 0.00074(16) 0.000
O1 0.020(4) 0.064(6) 0.022(4) 0.017(4) 0.003(3) -0.001(4)
O2 0.029(4) 0.028(4) 0.013(3) -0.006(3) 0.004(3) 0.001(3)
O3 0.033(4) 0.045(5) 0.014(3) -0.007(3) -0.003(3) 0.002(4)
N1 0.017(4) 0.039(5) 0.016(4) 0.007(4) 0.007(3) 0.003(4)
N2 0.019(4) 0.022(4) 0.025(4) -0.006(4) 0.004(3) -0.001(3)
N3 0.025(4) 0.032(5) 0.021(4) -0.005(4) 0.002(4) 0.004(4)
N4 0.0274(19) 0.029(2) 0.0114(17) 0.000 0.0039(16) 0.000
C1 0.018(4) 0.039(7) 0.014(4) 0.000(4) 0.005(3) 0.000(4)
C2 0.019(5) 0.042(7) 0.027(5) -0.001(5) 0.012(4) 0.002(5)
C3 0.032(7) 0.056(12) 0.040(11) -0.016(9) 0.011(7) 0.012(7)
C4 0.038(9) 0.025(9) 0.08(2) -0.006(10) 0.012(10) 0.009(8)
C5 0.024(8) 0.059(13) 0.11(2) 0.005(13) 0.009(9) 0.010(8)
C6 0.025(6) 0.037(7) 0.064(9) 0.011(7) 0.007(6) 0.010(5)
C7 0.019(5) 0.041(6) 0.031(6) 0.005(5) 0.006(4) 0.011(4)
C8 0.081(5) 0.055(4) 0.116(5) 0.018(4) -0.005(4) 0.028(4)
C9 0.083(7) 0.090(10) 0.138(11) 0.016(9) 0.012(7) 0.024(6)
C10 0.100(8) 0.093(11) 0.151(11) 0.015(10) 0.029(7) 0.005(7)
C11 0.137(12) 0.138(14) 0.119(7) 0.005(9) -0.007(7) 0.032(10)
C12 0.015(3) 0.064(6) 0.024(4) 0.000 -0.003(3) 0.000
C13 0.015(4) 0.079(11) 0.041(6) 0.009(6) 0.000(5) -0.012(5)
C14 0.022(6) 0.090(12) 0.054(9) 0.013(9) -0.012(6) 0.004(7)
C15 0.018(5) 0.080(10) 0.041(7) -0.007(7) 0.000(5) -0.016(6)
C16 0.028(6) 0.035(6) 0.017(5) -0.008(5) 0.003(5) 0.008(5)
C17 0.015(4) 0.053(7) 0.020(5) -0.011(5) -0.001(4) -0.005(5)
C18 0.028(4) 0.095(12) 0.013(4) 0.006(9) -0.002(3) -0.011(9)
C19 0.026(4) 0.067(6) 0.029(5) 0.000 -0.009(3) 0.000
C20 0.017(4) 0.045(10) 0.038(5) 0.002(5) -0.001(4) -0.005(4)
C21 0.027(5) 0.026(5) 0.012(4) -0.005(4) -0.004(4) -0.001(4)
C22 0.017(4) 0.034(5) 0.015(5) -0.002(4) 0.000(4) 0.003(4)
C23 0.012(3) 0.055(5) 0.047(5) 0.000 0.003(3) 0.000
C24 0.026(6) 0.24(2) 0.096(12) 0.000 -0.004(7) 0.000
C25 0.084(12) 0.068(11) 0.071(12) -0.046(10) 0.035(10) -0.019(10)
C26 0.034(3) 0.032(3) 0.044(4) 0.000(3) 0.007(3) -0.008(2)
C27 0.039(7) 0.036(7) 0.062(9) -0.023(7) 0.008(7) 0.002(6)
C28 0.044(7) 0.030(6) 0.054(8) 0.004(6) 0.015(6) -0.004(5)
C29 0.045(7) 0.027(6) 0.052(8) 0.012(6) 0.002(6) 0.001(6)
C30 0.037(7) 0.031(6) 0.012(5) 0.002(5) -0.007(5) 0.008(5)
C31 0.046(7) 0.022(5) 0.023(5) 0.006(4) -0.004(5) 0.009(5)
C32 0.072(13) 0.033(9) 0.032(10) 0.002(8) 0.003(8) -0.003(9)
C33 0.048(11) 0.051(13) 0.046(14) 0.024(11) 0.018(9) 0.002(10)
C34 0.043(10) 0.023(7) 0.057(11) -0.001(7) 0.007(7) -0.007(6)
C35 0.044(7) 0.031(6) 0.033(6) 0.000(5) 0.007(5) -0.004(5)
C36 0.038(6) 0.021(5) 0.029(6) 0.003(4) 0.004(5) 0.000(4)
C37 0.088(8) 0.070(9) 0.138(9) 0.006(7) 0.011(7) 0.021(7)
C38 0.087(7) 0.124(12) 0.135(12) 0.008(9) -0.011(8) 0.012(8)
C39 0.103(9) 0.104(11) 0.127(7) 0.038(7) 0.014(7) 0.061(8)
C40 0.092(15) 0.081(14) 0.071(12) 0.005(11) -0.002(11) -0.063(13)
C41 0.032(6) 0.040(7) 0.080(11) 0.022(7) 0.013(7) -0.007(6)
C42 0.061(10) 0.045(9) 0.102(14) 0.038(9) 0.037(10) 0.003(8)

loop_
_atom_type_symbol
_atom_type_description
_atom_type_scat_dispersion_real
_atom_type_scat_dispersion_imag
_atom_type_scat_source
C C 0.0033 0.0016 'International Tables Vol C Tables 4.2.6.8 and 6.1.1.4'
H H 0.0000 0.0000 'International Tables Vol C Tables 4.2.6.8 and 6.1.1.4'
N N 0.0061 0.0033 'International Tables Vol C Tables 4.2.6.8 and 6.1.1.4'
Nd Nd -0.1943 3.0179 'International Tables Vol C Tables 4.2.6.8 and 6.1.1.4'
O O 0.0106 0.0060 'International Tables Vol C Tables 4.2.6.8 and 6.1.1.4'

loop_
_geom_angle_atom_site_label_1
_geom_angle_atom_site_label_2
_geom_angle_atom_site_label_3
_geom_angle
_geom_angle_site_symmetry_1
_geom_angle_site_symmetry_3
_geom_angle_publ_flag
O1 Nd1 O1 58.7(5) 7_575 . ?
O1 Nd1 N1 34.8(3) . . ?
O1 Nd1 N1 57.5(3) . 7_575 ?
O1 Nd1 N1 57.5(3) 7_575 . ?
O1 Nd1 N1 34.8(3) 7_575 7_575 ?
O1 Nd1 N2 162.4(3) 7_575 . ?
O1 Nd1 N2 105.2(3) . . ?
O1 Nd1 N2 162.4(3) . 7_575 ?
O1 Nd1 N2 105.2(3) 7_575 7_575 ?
O1 Nd1 N3 135.8(3) 7_575 7_575 ?
O1 Nd1 N3 77.1(3) . 7_575 ?
O1 Nd1 N3 135.8(3) . . ?
O1 Nd1 N3 77.1(3) 7_575 . ?
O2 Nd1 O1 104.1(3) . . ?
O2 Nd1 O1 136.7(3) 7_575 . ?
O2 Nd1 O1 136.7(3) . 7_575 ?
O2 Nd1 O1 104.1(3) 7_575 7_575 ?
O2 Nd1 O2 59.1(4) . 7_575 ?
O2 Nd1 N1 131.5(3) . . ?
O2 Nd1 N1 161.5(3) . 7_575 ?
O2 Nd1 N1 161.5(3) 7_575 . ?
O2 Nd1 N1 131.5(3) 7_575 7_575 ?
O2 Nd1 N2 34.7(3) . . ?
O2 Nd1 N2 82.7(3) 7_575 . ?
O2 Nd1 N2 82.7(3) . 7_575 ?
O2 Nd1 N2 34.7(3) 7_575 7_575 ?
O2 Nd1 N3 53.3(3) 7_575 . ?
O2 Nd1 N3 53.3(3) . 7_575 ?
O2 Nd1 N3 110.3(3) 7_575 7_575 ?
O2 Nd1 N3 110.3(3) . . ?
O3 Nd1 O1 106.6(3) . . ?
O3 Nd1 O1 52.0(3) 7_575 . ?
O3 Nd1 O1 106.6(3) 7_575 7_575 ?
O3 Nd1 O1 52.0(3) . 7_575 ?
O3 Nd1 O2 109.1(3) 7_575 7_575 ?
O3 Nd1 O2 54.6(3) 7_575 . ?
O3 Nd1 O2 109.1(3) . . ?
O3 Nd1 O2 54.6(3) . 7_575 ?
O3 Nd1 O3 133.6(4) 7_575 . ?
O3 Nd1 N1 77.2(3) . 7_575 ?
O3 Nd1 N1 108.2(3) . . ?
O3 Nd1 N1 108.2(3) 7_575 7_575 ?
O3 Nd1 N1 77.2(3) 7_575 . ?
O3 Nd1 N2 55.8(3) 7_575 . ?
O3 Nd1 N2 137.3(3) . . ?
O3 Nd1 N2 137.3(3) 7_575 7_575 ?
O3 Nd1 N2 55.8(3) . 7_575 ?
O3 Nd1 N3 161.9(3) . 7_575 ?
O3 Nd1 N3 161.9(3) 7_575 . ?
O3 Nd1 N3 35.9(3) 7_575 7_575 ?
O3 Nd1 N3 35.9(3) . . ?
N1 Nd1 N1 33.7(4) 7_575 . ?
N1 Nd1 N2 114.2(3) 7_575 7_575 ?
N1 Nd1 N2 145.0(3) 7_575 . ?
N1 Nd1 N2 145.0(3) . 7_575 ?
N1 Nd1 N2 114.2(3) . . ?
N2 Nd1 N2 89.7(4) . 7_575 ?
N3 Nd1 N1 118.1(3) 7_575 7_575 ?
N3 Nd1 N1 118.1(3) . . ?
N3 Nd1 N1 85.2(3) 7_575 . ?
N3 Nd1 N1 85.2(3) . 7_575 ?
N3 Nd1 N2 119.0(3) . . ?
N3 Nd1 N2 29.9(3) 7_575 . ?
N3 Nd1 N2 29.9(3) . 7_575 ?
N3 Nd1 N2 119.0(3) 7_575 7_575 ?
N3 Nd1 N3 146.6(4) 7_575 . ?
N1 O1 Nd1 80.4(5) . . ?
N2 O2 Nd1 81.8(4) . . ?
N3 O3 Nd1 80.4(5) . . ?
O1 N1 Nd1 64.9(4) . . ?
O1 N1 C12 109.1(7) . . ?
C7 N1 Nd1 108.8(5) . . ?
C7 N1 O1 108.5(8) . . ?
C7 N1 C12 118.1(7) . . ?
C12 N1 Nd1 131.2(5) . . ?
O2 N2 Nd1 63.5(4) . . ?
O2 N2 C26 107.0(7) . . ?
N3 N2 Nd1 70.8(6) 7_575 . ?
N3 N2 O2 101.3(8) 7_575 . ?
N3 N2 C22 146.3(9) 7_575 . ?
N3 N2 C26 66.9(6) 7_575 . ?
C22 N2 Nd1 106.6(5) . . ?
C22 N2 O2 107.3(7) . . ?
C22 N2 C26 119.1(7) . . ?
C26 N2 Nd1 133.6(6) . . ?
O3 N3 Nd1 63.7(5) . . ?
O3 N3 C26 110.9(7) . 7_575 ?
O3 N3 C36 107.2(7) . . ?
C26 N3 Nd1 137.2(6) 7_575 . ?
C36 N3 Nd1 108.1(6) . . ?
C36 N3 C26 113.5(7) . 7_575 ?
C1 N4 Nd1 111.1(5) . . ?
C1 N4 Nd1 111.1(5) 7_575 . ?
C1 N4 C1 29.4(8) 7_575 . ?
C16 N4 Nd1 113.2(5) . . ?
C16 N4 Nd1 113.2(5) 7_575 . ?
C16 N4 C1 107.2(6) 7_575 7_575 ?
C16 N4 C1 128.1(7) 7_575 . ?
C16 N4 C1 128.1(6) . 7_575 ?
C16 N4 C1 107.2(6) . . ?
C16 N4 C16 78.6(11) . 7_575 ?
C30 N4 Nd1 111.3(5) . . ?
C30 N4 Nd1 111.3(5) 7_575 . ?
C30 N4 C1 81.6(7) . 7_575 ?
C30 N4 C1 81.6(7) 7_575 . ?
C30 N4 C1 108.1(7) . . ?
C30 N4 C1 108.1(7) 7_575 7_575 ?
C30 N4 C16 29.3(5) 7_575 . ?
C30 N4 C16 105.7(9) 7_575 7_575 ?
C30 N4 C16 29.3(5) . 7_575 ?
C30 N4 C16 105.7(9) . . ?
C30 N4 C30 128.6(10) 7_575 . ?
N4 C1 C30 48.0(5) . 7_575 ?
C2 C1 N4 113.4(7) . . ?
C2 C1 C30 82.7(7) . 7_575 ?
C1 C2 C31 98.0(7) . 7_575 ?
C3 C2 C1 118.4(7) . . ?
C3 C2 C7 120.0 . . ?
C3 C2 C31 66.6(7) . 7_575 ?
C3 C2 C32 12.0(16) . 7_575 ?
C7 C2 C1 121.5(7) . . ?
C7 C2 C31 101.6(5) . 7_575 ?
C7 C2 C32 118.3(10) . 7_575 ?
C32 C2 C1 118.0(13) 7_575 . ?
C32 C2 C31 54.7(15) 7_575 7_575 ?
C2 C3 C4 120.0 . . ?
C5 C4 C3 120.0 . . ?
C4 C5 C6 120.0 . . ?
C4 C5 C8 123.3(8) . . ?
C6 C5 C8 116.7(8) . . ?
C5 C6 C7 120.0 . . ?
C2 C7 N1 120.1(6) . . ?
C6 C7 N1 119.9(6) . . ?
C6 C7 C2 120.0 . . ?
C9 C8 C5 114.2(10) . . ?
C9 C8 C10 109.54(10) . . ?
C9 C8 C11 109.50(10) . . ?
C9 C8 C37 57.8(7) . . ?
C9 C8 C38 51.8(7) . . ?
C9 C8 C39 121.8(9) . . ?
C10 C8 C5 108.1(9) . . ?
C10 C8 C11 109.45(10) . . ?
C10 C8 C37 56.1(7) . . ?
C10 C8 C38 155.8(9) . . ?
C11 C8 C5 105.9(10) . . ?
C11 C8 C37 144.2(9) . . ?
C11 C8 C38 70.0(7) . . ?
C34 C8 C5 15.0(16) 7_575 . ?
C34 C8 C9 125(2) 7_575 . ?
C34 C8 C10 93.6(16) 7_575 . ?
C34 C8 C11 108.3(17) 7_575 . ?
C34 C8 C37 105.3(15) 7_575 . ?
C34 C8 C38 109.7(17) 7_575 . ?
C34 C8 C39 113(2) 7_575 . ?
C37 C8 C5 109.8(9) . . ?
C38 C8 C5 94.8(9) . . ?
C38 C8 C37 109.38(10) . . ?
C39 C8 C5 122.6(9) . . ?
C39 C8 C10 64.6(8) . . ?
C39 C8 C11 45.0(8) . . ?
C39 C8 C37 109.45(10) . . ?
C39 C8 C38 109.47(10) . . ?
N1 C12 N1 55.9(7) . 7_575 ?
N1 C12 C14 157.8(8) . 7_575 ?
N1 C12 C14 107.4(7) . . ?
N1 C12 C14 107.4(7) 7_575 7_575 ?
N1 C12 C14 157.8(8) 7_575 . ?
C13 C12 N1 92.1(7) . 7_575 ?
C13 C12 N1 92.1(7) 7_575 . ?
C13 C12 N1 109.3(7) 7_575 7_575 ?
C13 C12 N1 109.3(7) . . ?
C13 C12 C13 36.6(12) 7_575 . ?
C13 C12 C14 83.9(8) 7_575 . ?
C13 C12 C14 83.9(8) . 7_575 ?
C13 C12 C14 108.3(9) . . ?
C13 C12 C14 108.3(9) 7_575 7_575 ?
C14 C12 C14 83.9(13) 7_575 . ?
C15 C12 N1 67.1(6) . 7_575 ?
C15 C12 N1 108.0(7) . . ?
C15 C12 N1 67.1(6) 7_575 . ?
C15 C12 N1 108.0(7) 7_575 7_575 ?
C15 C12 C13 149.3(9) . 7_575 ?
C15 C12 C13 113.1(8) 7_575 7_575 ?
C15 C12 C13 113.1(8) . . ?
C15 C12 C13 149.3(9) 7_575 . ?
C15 C12 C14 49.8(7) 7_575 . ?
C15 C12 C14 110.5(10) . . ?
C15 C12 C14 49.8(7) . 7_575 ?
C15 C12 C14 110.5(10) 7_575 7_575 ?
C15 C12 C15 96.3(13) . 7_575 ?
N1 C15 O1 51.5(5) 7_575 7_575 ?
C12 C15 O1 102.2(8) . 7_575 ?
C12 C15 N1 58.8(6) . 7_575 ?
N4 C16 C17 113.0(8) . . ?
C16 C17 C18 115.8(8) . 7_575 ?
C18 C17 C16 117.6(6) . . ?
C18 C17 C18 11.3(8) . 7_575 ?
C18 C17 C22 120.0 . . ?
C22 C17 C16 122.3(6) . . ?
C22 C17 C18 120.2 . 7_575 ?
C19 C18 C17 119.3 . . ?
C18 C19 C20 121.1 . . ?
C19 C20 C21 96.72(15) . 7_575 ?
C19 C20 C21 119.4 . . ?
C19 C20 C23 121.8(5) . . ?
C21 C20 C21 71.8(3) . 7_575 ?
C21 C20 C23 118.7(5) . . ?
C23 C20 C21 98.8(6) . 7_575 ?
C22 C21 C20 120.0 . . ?
C17 C22 N2 120.0(5) . . ?
C21 C22 N2 120.0(5) . . ?
C21 C22 C17 120.0 . . ?
C20 C23 C20 24.2(7) 7_575 . ?
C24 C23 C20 109.6(9) . 7_575 ?
C24 C23 C20 109.6(9) . . ?
C25 C23 C20 121.0(9) 7_575 7_575 ?
C25 C23 C20 99.7(8) 7_575 . ?
C25 C23 C20 99.7(8) . 7_575 ?
C25 C23 C20 121.0(9) . . ?
C25 C23 C24 107.2(10) 7_575 . ?
C25 C23 C24 107.2(10) . . ?
C25 C23 C25 111.3(17) 7_575 . ?
N2 C26 N3 50.8(5) . 7_575 ?
N2 C26 C27 107.9(8) . . ?
N2 C26 C28 113.7(7) . . ?
N2 C26 C29 111.6(7) . . ?
N2 C26 C41 65.7(6) . . ?
N2 C26 C42 153.9(11) . . ?
N3 C26 C27 92.8(7) 7_575 . ?
N3 C26 C28 159.7(8) 7_575 . ?
N3 C26 C41 102.9(7) 7_575 . ?
C28 C26 C27 105.6(9) . . ?
C28 C26 C41 56.9(7) . . ?
C29 C26 N3 70.7(7) . 7_575 ?
C29 C26 C27 107.1(9) . . ?
C29 C26 C28 110.6(9) . . ?
C29 C26 C41 102.5(9) . . ?
C29 C26 C42 43.8(9) . . ?
C40 C26 N2 90.4(10) . . ?
C40 C26 N3 110.4(8) . 7_575 ?
C40 C26 C27 40.9(11) . . ?
C40 C26 C28 79.8(10) . . ?
C40 C26 C29 147.3(13) . . ?
C40 C26 C41 108.8(13) . . ?
C40 C26 C42 115.4(13) . . ?
C41 C26 C27 149.7(9) . . ?
C42 C26 N3 112.0(9) . 7_575 ?
C42 C26 C27 90.9(10) . . ?
C42 C26 C28 76.8(8) . . ?
C42 C26 C41 106.5(10) . . ?
N3 C29 O3 48.0(5) 7_575 7_575 ?
C26 C29 O3 95.5(7) . 7_575 ?
C26 C29 N3 55.7(6) . 7_575 ?
N4 C30 C31 111.9(8) . . ?
C32 C31 C30 118.6(7) . . ?
C32 C31 C36 120.0 . . ?
C36 C31 C30 121.4(7) . . ?
C33 C32 C31 120.0 . . ?
C32 C33 C34 120.0 . . ?
C4 C34 C6 108.8(11) 7_575 7_575 ?
C4 C34 C8 121.6(14) 7_575 7_575 ?
C5 C34 C4 78(5) 7_575 7_575 ?
C5 C34 C6 61(4) 7_575 7_575 ?
C5 C34 C8 83(4) 7_575 7_575 ?
C5 C34 C33 68(5) 7_575 . ?
C5 C34 C35 127(5) 7_575 . ?
C8 C34 C6 108.5(12) 7_575 7_575 ?
C33 C34 C4 10.3(14) . 7_575 ?
C33 C34 C6 100.4(13) . 7_575 ?
C33 C34 C8 121.2(7) . 7_575 ?
C33 C34 C35 120.0 . . ?
C35 C34 C4 117.2(16) . 7_575 ?
C35 C34 C6 65.7(16) . 7_575 ?
C35 C34 C8 118.4(7) . 7_575 ?
C36 C35 C34 120.0 . . ?
C31 C36 N3 119.1(6) . . ?
C35 C36 N3 120.9(6) . . ?
C35 C36 C31 120.0 . . ?

loop_
_geom_bond_atom_site_label_1
_geom_bond_atom_site_label_2
_geom_bond_distance
_geom_bond_site_symmetry_2
_geom_bond_publ_flag
Nd1 O1 2.291(8) . ?
Nd1 O1 2.291(8) 7_575 ?
Nd1 O2 2.283(7) 7_575 ?
Nd1 O2 2.283(7) . ?
Nd1 O3 2.207(8) 7_575 ?
Nd1 O3 2.207(8) . ?
Nd1 N1 2.495(8) . ?
Nd1 N1 2.495(8) 7_575 ?
Nd1 N2 2.525(8) . ?
Nd1 N2 2.525(8) 7_575 ?
Nd1 N3 2.427(9) 7_575 ?
Nd1 N3 2.427(9) . ?
O1 N1 1.444(11) . ?
O2 N2 1.451(11) . ?
O3 N3 1.443(11) . ?
N1 C7 1.438(12) . ?
N1 C12 1.542(11) . ?
N2 N3 1.281(12) 7_575 ?
N2 C22 1.452(10) . ?
N2 C26 1.464(10) . ?
N3 C26 1.520(10) 7_575 ?
N3 C36 1.452(11) . ?
N4 C1 1.548(10) 7_575 ?
N4 C1 1.548(10) . ?
N4 C16 1.516(13) . ?
N4 C16 1.516(13) 7_575 ?
N4 C30 1.493(12) 7_575 ?
N4 C30 1.493(12) . ?
C1 C2 1.517(12) . ?
C1 C30 1.987(16) 7_575 ?
C2 C3 1.3900 . ?
C2 C7 1.3900 . ?
C2 C31 1.518(14) 7_575 ?
C2 C32 1.51(3) 7_575 ?
C3 C4 1.3900 . ?
C4 C5 1.3900 . ?
C5 C6 1.3900 . ?
C5 C8 1.542(10) . ?
C6 C7 1.3900 . ?
C8 C9 1.5392(10) . ?
C8 C10 1.5400(10) . ?
C8 C11 1.5403(10) . ?
C8 C34 1.54(4) 7_575 ?
C8 C37 1.5408(10) . ?
C8 C38 1.5405(10) . ?
C8 C39 1.5397(10) . ?
C12 C13 1.485(14) 7_575 ?
C12 C13 1.485(14) . ?
C12 C14 1.570(15) . ?
C12 C14 1.570(15) 7_575 ?
C12 C15 1.460(15) . ?
C12 C15 1.460(15) 7_575 ?
C16 C17 1.521(12) . ?
C17 C18 1.573(17) 7_575 ?
C17 C18 1.3900 . ?
C17 C22 1.3900 . ?
C18 C19 1.3843 . ?
C19 C20 1.3799 . ?
C20 C21 1.3900 . ?
C20 C21 1.783(10) 7_575 ?
C20 C23 1.576(9) . ?
C21 C22 1.3900 . ?
C23 C24 1.495(17) . ?
C23 C25 1.463(15) . ?
C23 C25 1.463(15) 7_575 ?
C26 C27 1.589(15) . ?
C26 C28 1.521(13) . ?
C26 C29 1.480(15) . ?
C26 C40 1.443(19) . ?
C26 C41 1.582(16) . ?
C26 C42 1.491(16) . ?
C30 C31 1.549(15) . ?
C31 C32 1.3900 . ?
C31 C36 1.3900 . ?
C32 C33 1.3900 . ?
C33 C34 1.3900 . ?
C34 C35 1.3900 . ?
C35 C36 1.3900 . ?
